data_4313493
loop_
_publ_author_name
'Brendan F. Abrahams'
'Stuart R. Batten'
'Bernard F. Hoskins'
'Richard Robson'

_publ_contact_author
;
    Dr. S.R. Batten
    School of Chemistry
    Monash University 3800
    AUSTRALIA
;
_publ_contact_author_email 'stuart.batten@sci.monash.edu.au '
_publ_contact_author_fax ' +61 3 9905 4597 '
_publ_contact_author_phone ' +61 3 9905 4606 '
_publ_section_title
;
 AgC(CN)3- Based Coordination Polymers
;
_journal_name_full 'Inorganic Chemistry'
_journal_page_first 2654
_journal_page_last 2664
_journal_paper_doi 10.1021/ic026189s
_journal_volume 42
_journal_year 2003
_chemical_formula_sum 'C28 H16 Ag2 N10'
_chemical_formula_weight 708.25
_chemical_name_systematic
; 
 (4,4'-bipyridine)(tricyanomethanide)silver(I)
;
_space_group_IT_number 15
_symmetry_cell_setting monoclinic
_symmetry_space_group_name_Hall '-C 2yc'
_symmetry_space_group_name_H-M 'C 1 2/c 1'
_atom_sites_solution_hydrogens geom
_atom_sites_solution_primary direct
_atom_sites_solution_secondary difmap
_audit_creation_method SHELXL-97
_cell_angle_alpha 90.00
_cell_angle_beta 100.73(1)
_cell_angle_gamma 90.00
_cell_formula_units_Z 2
_cell_length_a 7.353(2)
_cell_length_b 17.082(5)
_cell_length_c 10.332(2)
_cell_measurement_temperature 293(2)
_cell_volume 1275.0(6)
_computing_structure_refinement 'SHELXL-97 (Sheldrick, 1997)'
_computing_structure_solution 'SHELXS-97 (Sheldrick, 1990)'
_diffrn_ambient_temperature 293(2)
_diffrn_measured_fraction_theta_full 1.000
_diffrn_measured_fraction_theta_max 1.000
_diffrn_measurement_device_type 'Enraf-Nonius CAD-4MachS'
_diffrn_measurement_method \w--2\q
_diffrn_radiation_monochromator graphite
_diffrn_radiation_source 'X-ray tube'
_diffrn_radiation_type MoK\a
_diffrn_radiation_wavelength 0.71069
_diffrn_reflns_av_R_equivalents 0.0289
_diffrn_reflns_av_sigmaI/netI 0.0291
_diffrn_reflns_limit_h_max 9
_diffrn_reflns_limit_h_min -1
_diffrn_reflns_limit_k_max 22
_diffrn_reflns_limit_k_min -1
_diffrn_reflns_limit_l_max 13
_diffrn_reflns_limit_l_min -13
_diffrn_reflns_number 1927
_diffrn_reflns_theta_full 27.47
_diffrn_reflns_theta_max 27.47
_diffrn_reflns_theta_min 2.38
_diffrn_standards_decay_% 0
_diffrn_standards_interval_time 100
_diffrn_standards_number 3
_exptl_absorpt_coefficient_mu 1.576
_exptl_absorpt_correction_T_max 0.9560
_exptl_absorpt_correction_T_min 0.8424
_exptl_absorpt_correction_type integration
_exptl_crystal_colour colourless
_exptl_crystal_density_diffrn 1.845
_exptl_crystal_density_meas 1.88(1)
_exptl_crystal_density_method flotation
_exptl_crystal_description rod
_exptl_crystal_F_000 696
_exptl_crystal_size_max 0.36
_exptl_crystal_size_mid 0.11
_exptl_crystal_size_min 0.03
_refine_diff_density_max 0.378
_refine_diff_density_min -0.507
_refine_diff_density_rms 0.067
_refine_ls_extinction_coef 0.0015(3)
_refine_ls_extinction_expression Fc^*^=kFc[1+0.001xFc^2^\l^3^/sin(2\q)]^-1/4^
_refine_ls_extinction_method SHELXL
_refine_ls_goodness_of_fit_ref 1.033
_refine_ls_hydrogen_treatment mixed
_refine_ls_matrix_type full
_refine_ls_number_parameters 98
_refine_ls_number_reflns 1465
_refine_ls_number_restraints 0
_refine_ls_restrained_S_all 1.033
_refine_ls_R_factor_all 0.0371
_refine_ls_R_factor_gt 0.0268
_refine_ls_shift/su_max 0.000
_refine_ls_shift/su_mean 0.000
_refine_ls_structure_factor_coef Fsqd
_refine_ls_weighting_details 'calc w=1/[\s^2^(Fo^2^)+(0.0315P)^2^+1.3858P] where P=(Fo^2^+2Fc^2^)/3'
_refine_ls_weighting_scheme calc
_refine_ls_wR_factor_gt 0.0629
_refine_ls_wR_factor_ref 0.0681
_reflns_number_gt 1230
_reflns_number_total 1465
_reflns_threshold_expression >2sigma(I)
_cod_data_source_file ic026189ssi20030113_124126_3.cif
_cod_data_source_block agtcmbipy
_cod_depositor_comments
;
The following automatic conversions were performed:

'_symmetry_cell_setting' value 'Monoclinic' changed to 'monoclinic'
according to the built-in table from CIF Core dictionary named
'cif_core.dic' version 2.4.1 from 2010-06-29.

Automatic conversion script
Id: cif_fix_values 1646 2011-03-28 12:23:43Z adriana 
;
_cod_database_code 4313493

loop_
_symmetry_equiv_pos_as_xyz
'x, y, z'
'-x, y, -z+1/2'
'x+1/2, y+1/2, z'
'-x+1/2, y+1/2, -z+1/2'
'-x, -y, -z'
'x, -y, z-1/2'
'-x+1/2, -y+1/2, -z'
'x+1/2, -y+1/2, z-1/2'

loop_
_atom_site_label
_atom_site_type_symbol
_atom_site_fract_x
_atom_site_fract_y
_atom_site_fract_z
_atom_site_U_iso_or_equiv
_atom_site_adp_type
_atom_site_occupancy
_atom_site_symmetry_multiplicity
_atom_site_calc_flag
_atom_site_refinement_flags
_atom_site_disorder_assembly
_atom_site_disorder_group
Ag1 Ag 0.0000 0.07141(2) 0.2500 0.04796(15) Uani 1 2 d S . .
N1 N 0.2927(4) -0.31239(16) 0.3499(3) 0.0637(8) Uani 1 1 d . . .
N2 N 0.0000 -0.08885(19) 0.2500 0.0473(8) Uani 1 2 d S . .
C1 C 0.1612(4) -0.27867(17) 0.3061(3) 0.0442(6) Uani 1 1 d . . .
C2 C 0.0000 -0.1553(2) 0.2500 0.0371(8) Uani 1 2 d S . .
C3 C 0.0000 -0.2377(2) 0.2500 0.0388(8) Uani 1 2 d S . .
N3 N 0.2019(3) 0.06988(12) 0.4379(2) 0.0340(4) Uani 1 1 d . . .
C4 C 0.2838(4) 0.13541(16) 0.4900(3) 0.0398(6) Uani 1 1 d . . .
H4 H 0.2594 0.1817 0.4425 0.057(10) Uiso 1 1 calc R . .
C5 C 0.4027(4) 0.13852(15) 0.6102(2) 0.0362(6) Uani 1 1 d . . .
H5 H 0.4579 0.1856 0.6411 0.049(9) Uiso 1 1 calc R . .
C6 C 0.4390(3) 0.07080(14) 0.6845(2) 0.0274(5) Uani 1 1 d . . .
C7 C 0.3550(3) 0.00235(14) 0.6300(2) 0.0303(5) Uani 1 1 d . . .
H7 H 0.3765 -0.0446 0.6757 0.028(7) Uiso 1 1 calc R . .
C8 C 0.2399(3) 0.00408(15) 0.5084(2) 0.0327(5) Uani 1 1 d . . .
H8 H 0.1863 -0.0425 0.4738 0.034(7) Uiso 1 1 calc R . .

loop_
_atom_site_aniso_label
_atom_site_aniso_U_11
_atom_site_aniso_U_22
_atom_site_aniso_U_33
_atom_site_aniso_U_23
_atom_site_aniso_U_13
_atom_site_aniso_U_12
Ag1 0.03996(19) 0.0661(3) 0.03030(17) 0.000 -0.01290(11) 0.000
N1 0.0548(16) 0.0453(15) 0.085(2) -0.0027(14) -0.0023(15) 0.0124(13)
N2 0.048(2) 0.0334(19) 0.059(2) 0.000 0.0051(17) 0.000
C1 0.0481(16) 0.0320(14) 0.0529(16) -0.0032(12) 0.0102(13) -0.0014(12)
C2 0.0363(19) 0.032(2) 0.043(2) 0.000 0.0062(15) 0.000
C3 0.0358(19) 0.0295(18) 0.051(2) 0.000 0.0074(16) 0.000
N3 0.0336(10) 0.0363(11) 0.0275(10) -0.0021(9) -0.0063(8) 0.0022(9)
C4 0.0492(15) 0.0307(13) 0.0334(12) 0.0033(10) -0.0078(11) 0.0009(12)
C5 0.0430(14) 0.0290(13) 0.0319(12) -0.0009(10) -0.0050(10) -0.0028(11)
C6 0.0247(10) 0.0303(11) 0.0257(11) -0.0017(9) 0.0010(9) -0.0001(10)
C7 0.0301(12) 0.0269(12) 0.0312(12) 0.0016(9) -0.0014(9) -0.0012(9)
C8 0.0310(12) 0.0308(13) 0.0331(12) -0.0047(9) -0.0022(9) -0.0027(10)

loop_
_atom_type_symbol
_atom_type_description
_atom_type_scat_dispersion_real
_atom_type_scat_dispersion_imag
_atom_type_scat_source
C C 0.0033 0.0016 'International Tables Vol C Tables 4.2.6.8 and 6.1.1.4'
H H 0.0000 0.0000 'International Tables Vol C Tables 4.2.6.8 and 6.1.1.4'
N N 0.0061 0.0033 'International Tables Vol C Tables 4.2.6.8 and 6.1.1.4'
Ag Ag -0.8971 1.1015 'International Tables Vol C Tables 4.2.6.8 and 6.1.1.4'

loop_
_geom_angle_atom_site_label_1
_geom_angle_atom_site_label_2
_geom_angle_atom_site_label_3
_geom_angle
_geom_angle_site_symmetry_1
_geom_angle_site_symmetry_3
_geom_angle_publ_flag
N3 Ag1 N3 178.65(11) . 2 ?
N3 Ag1 N2 89.32(6) . . ?
N3 Ag1 N2 89.32(6) 2 . ?
N3 Ag1 N1 90.41(9) . 3_455 ?
N3 Ag1 N1 90.55(9) 2 3_455 ?
N2 Ag1 N1 134.87(7) . 3_455 ?
N3 Ag1 N1 90.55(9) . 4 ?
N3 Ag1 N1 90.41(9) 2 4 ?
N2 Ag1 N1 134.87(6) . 4 ?
N1 Ag1 N1 90.25(13) 3_455 4 ?
C1 N1 Ag1 133.3(3) . 3_545 ?
C2 N2 Ag1 180.0 . . ?
N1 C1 C3 179.0(3) . . ?
N2 C2 C3 180.0 . . ?
C1 C3 C1 120.3(4) 2 . ?
C1 C3 C2 119.86(18) 2 . ?
C1 C3 C2 119.86(18) . . ?
C4 N3 C8 116.8(2) . . ?
C4 N3 Ag1 121.46(17) . . ?
C8 N3 Ag1 121.65(17) . . ?
N3 C4 C5 123.9(2) . . ?
N3 C4 Ag1 37.16(12) . . ?
C5 C4 Ag1 160.8(2) . . ?
C4 C5 C6 119.4(2) . . ?
C5 C6 C7 116.8(2) . . ?
C5 C6 C6 121.92(14) . 2_656 ?
C7 C6 C6 121.25(14) . 2_656 ?
C8 C7 C6 120.1(2) . . ?
N3 C8 C7 123.0(2) . . ?
N3 C8 Ag1 36.99(12) . . ?
C7 C8 Ag1 159.68(19) . . ?

loop_
_geom_bond_atom_site_label_1
_geom_bond_atom_site_label_2
_geom_bond_distance
_geom_bond_site_symmetry_2
_geom_bond_publ_flag
Ag1 N3 2.214(2) . ?
Ag1 N3 2.214(2) 2 ?
Ag1 N2 2.737(3) . ?
Ag1 N1 2.813(3) 3_455 ?
Ag1 N1 2.813(3) 4 ?
N1 C1 1.144(4) . ?
N1 Ag1 2.813(3) 3_545 ?
N2 C2 1.135(5) . ?
C1 C3 1.405(3) . ?
C2 C3 1.408(5) . ?
C3 C1 1.405(3) 2 ?
N3 C4 1.336(3) . ?
N3 C8 1.340(3) . ?
C4 C5 1.380(3) . ?
C5 C6 1.387(3) . ?
C6 C7 1.392(3) . ?
C6 C6 1.477(4) 2_656 ?
C7 C8 1.378(3) . ?
